data_4035608
loop_
_publ_author_name
'Mal, Abhijit'
'Wani, Imtiyaz Ahmad'
'Goswami, Gaurav'
'Ghorai, Manas K.'

_publ_section_title
;
 Synthesis of Nonracemic 1,4-Benzoxazines via Ring Opening/Cyclization of
 Activated Aziridines with 2-Halophenols: Formal Synthesis of
 Levofloxacin.
;
_journal_issue 15
_journal_name_full 'The Journal of organic chemistry'
_journal_page_first 7907
_journal_page_last 7918
_journal_paper_doi 10.1021/acs.joc.8b00788
_journal_volume 83
_journal_year 2018
_chemical_formula_moiety 'C17 H17 N O3 S'
_chemical_formula_sum 'C17 H17 N O3 S'
_chemical_formula_weight 315.37
_space_group_crystal_system monoclinic
_space_group_IT_number 9
_space_group_name_Hall 'C -2yc'
_space_group_name_H-M_alt 'C 1 c 1'
_atom_sites_solution_hydrogens geom
_atom_sites_solution_primary dual
_audit_creation_date 2017-12-30
_audit_creation_method
;
Olex2 1.2-alpha
(compiled 2017.08.10 svn.r3458 for OlexSys, GUI svn.r5381)
;
_cell_angle_alpha 90
_cell_angle_beta 116.980(3)
_cell_angle_gamma 90
_cell_formula_units_Z 4
_cell_length_a 15.6050(18)
_cell_length_b 12.3062(14)
_cell_length_c 9.1044(10)
_cell_measurement_reflns_used 2767
_cell_measurement_temperature 100(2)
_cell_measurement_theta_max 25.1
_cell_measurement_theta_min 2.21
_cell_volume 1558.1(3)
_computing_cell_refinement 'SAINT v6.45A (Bruker, 2003)'
_computing_data_collection 'Bruker SMART'
_computing_data_reduction 'SAINT v6.45A (Bruker, 2003)'
_computing_molecular_graphics 'Olex2 (Dolomanov et al., 2009)'
_computing_publication_material 'Olex2 (Dolomanov et al., 2009)'
_computing_structure_refinement 'ShelXL (Sheldrick, 2015)'
_computing_structure_solution 'ShelXT (Sheldrick, 2015)'
_diffrn_ambient_temperature 100(2)
_diffrn_measured_fraction_theta_full 0.999
_diffrn_measured_fraction_theta_max 0.999
_diffrn_measurement_device_type 'CCD area detector'
_diffrn_measurement_method 'phi and omega scans'
_diffrn_radiation_type MoK\a
_diffrn_radiation_wavelength 0.71073
_diffrn_reflns_av_R_equivalents 0.0534
_diffrn_reflns_av_unetI/netI 0.0675
_diffrn_reflns_Laue_measured_fraction_full 0.999
_diffrn_reflns_Laue_measured_fraction_max 0.999
_diffrn_reflns_limit_h_max 18
_diffrn_reflns_limit_h_min -18
_diffrn_reflns_limit_k_max 14
_diffrn_reflns_limit_k_min -14
_diffrn_reflns_limit_l_max 10
_diffrn_reflns_limit_l_min -10
_diffrn_reflns_number 9533
_diffrn_reflns_point_group_measured_fraction_full 0.996
_diffrn_reflns_point_group_measured_fraction_max 0.996
_diffrn_reflns_theta_full 25.101
_diffrn_reflns_theta_max 25.10
_diffrn_reflns_theta_min 2.21
_diffrn_source 'fine-focus sealed tube'
_exptl_absorpt_coefficient_mu 0.220
_exptl_absorpt_correction_T_max 0.949
_exptl_absorpt_correction_T_min 0.887
_exptl_absorpt_correction_type empirical
_exptl_absorpt_process_details
;
SADABS v.2.10 (Bruker,2003) was used for absorption correction.
R(int) was 0.0678 before and 0.0430 after correction.
The Ratio of minimum to maximum transmission is 0.2956.
The \l/2 correction factor is 0.0015.
;
_exptl_crystal_colour WHITE
_exptl_crystal_density_diffrn 1.344
_exptl_crystal_description block
_exptl_crystal_F_000 664
_exptl_crystal_size_max 0.55
_exptl_crystal_size_mid 0.2
_exptl_crystal_size_min 0.15
_refine_diff_density_max 0.361
_refine_diff_density_min -0.225
_refine_diff_density_rms 0.046
_refine_ls_abs_structure_details
;
 Flack x determined using 745 quotients [(I+)-(I-)]/[(I+)+(I-)]
 (Parsons, Flack and Wagner, Acta Cryst. B69 (2013) 249-259).
;
_refine_ls_abs_structure_Flack 0.09(5)
_refine_ls_extinction_method none
_refine_ls_goodness_of_fit_ref 1.029
_refine_ls_hydrogen_treatment constr
_refine_ls_matrix_type full
_refine_ls_number_parameters 200
_refine_ls_number_reflns 2767
_refine_ls_number_restraints 2
_refine_ls_restrained_S_all 1.029
_refine_ls_R_factor_all 0.0894
_refine_ls_R_factor_gt 0.0513
_refine_ls_shift/su_max 0.000
_refine_ls_shift/su_mean 0.000
_refine_ls_structure_factor_coef Fsqd
_refine_ls_weighting_details 'w=1/[\s^2^(Fo^2^)+(0.0600P)^2^] where P=(Fo^2^+2Fc^2^)/3'
_refine_ls_weighting_scheme calc
_refine_ls_wR_factor_gt 0.1034
_refine_ls_wR_factor_ref 0.1165
_reflns_Friedel_coverage 0.991
_reflns_Friedel_fraction_full 0.994
_reflns_Friedel_fraction_max 0.994
_reflns_number_gt 1951
_reflns_number_total 2767
_reflns_threshold_expression 'I > 2\s(I)'
_cod_data_source_file jo8b00788_si_002.cif
_cod_data_source_block 6deca_0m
_cod_database_code 4035608
_shelx_shelxl_version_number 2016/6
_shelx_space_group_comment
;
The symmetry employed for this shelxl refinement is uniquely defined
by the following loop, which should always be used as a source of
symmetry information in preference to the above space-group names.
They are only intended as comments.
;
_shelx_estimated_absorpt_t_max 0.96
_shelx_estimated_absorpt_t_min 0.88
_olex2_refinement_description
;
1. Fixed Uiso
 At 1.2 times of:
  All C(H) groups, All C(H,H) groups
 At 1.5 times of:
  All C(H,H,H) groups
2.a Ternary CH refined with riding coordinates:
 C008(H008)
2.b Secondary CH2 refined with riding coordinates:
 C00G(H00A,H00G)
2.c Aromatic/amide H refined with riding coordinates:
 C007(H007), C00B(H00B), C00C(H00C), C00D(H00D), C00E(H00E), C00F(H00F),
 C00H(H00H), C00J(H00J), C00K(H00K)
2.d X=CH2 refined with riding coordinates:
 C00L(H00I,H00L)
2.e Idealised Me refined as rotating group:
 C00M(H00M,H00N,H00O)
;
_olex2_submission_special_instructions 'No special instructions were received'

loop_
_space_group_symop_operation_xyz
'x, y, z'
'x, -y, z+1/2'
'x+1/2, y+1/2, z'
'x+1/2, -y+1/2, z+1/2'

loop_
_atom_site_label
_atom_site_type_symbol
_atom_site_fract_x
_atom_site_fract_y
_atom_site_fract_z
_atom_site_U_iso_or_equiv
_atom_site_adp_type
_atom_site_occupancy
_atom_site_site_symmetry_order
_atom_site_calc_flag
_atom_site_refinement_flags_posn
S001 S -0.48119(10) -0.28979(11) -0.24998(15) 0.0495(4) Uani 1 1 d .
O002 O -0.6298(3) -0.3850(3) -0.7412(5) 0.0596(11) Uani 1 1 d .
O003 O -0.4312(3) -0.1896(3) -0.2023(5) 0.0675(12) Uani 1 1 d .
O004 O -0.5236(3) -0.3349(4) -0.1536(5) 0.0661(12) Uani 1 1 d .
N005 N -0.5706(3) -0.2731(3) -0.4372(5) 0.0437(11) Uani 1 1 d .
C006 C -0.5814(4) -0.2890(5) -0.7106(6) 0.0468(14) Uani 1 1 d .
C007 C -0.4121(4) -0.4938(5) -0.2382(7) 0.0543(15) Uani 1 1 d .
H007 H -0.459187 -0.516703 -0.209131 0.065 Uiso 1 1 calc R
C008 C -0.6380(4) -0.4362(5) -0.6078(7) 0.0531(15) Uani 1 1 d .
H008 H -0.578680 -0.477092 -0.543726 0.064 Uiso 1 1 calc R
C009 C -0.4022(4) -0.3851(4) -0.2646(6) 0.0446(13) Uani 1 1 d .
C00A C -0.5511(4) -0.2306(4) -0.5649(6) 0.0436(13) Uani 1 1 d .
C00B C -0.3331(4) -0.3534(5) -0.3098(7) 0.0554(15) Uani 1 1 d .
H00B H -0.327376 -0.280549 -0.331228 0.066 Uiso 1 1 calc R
C00C C -0.5093(4) -0.1304(5) -0.5539(8) 0.0616(16) Uani 1 1 d .
H00C H -0.492247 -0.088683 -0.459532 0.074 Uiso 1 1 calc R
C00D C -0.5214(5) -0.1512(6) -0.8245(8) 0.0724(18) Uani 1 1 d .
H00D H -0.510269 -0.125529 -0.910380 0.087 Uiso 1 1 calc R
C00E C -0.4919(5) -0.0901(5) -0.6811(9) 0.076(2) Uani 1 1 d .
H00E H -0.461206 -0.023696 -0.670255 0.091 Uiso 1 1 calc R
C00F C -0.5657(4) -0.2465(5) -0.8394(7) 0.0613(16) Uani 1 1 d .
H00F H -0.586621 -0.285455 -0.937129 0.074 Uiso 1 1 calc R
C00G C -0.6481(4) -0.3528(4) -0.4960(7) 0.0503(14) Uani 1 1 d .
H00A H -0.709088 -0.315444 -0.554951 0.060 Uiso 1 1 calc R
H00G H -0.648829 -0.389266 -0.402138 0.060 Uiso 1 1 calc R
C00H C -0.7186(6) -0.5138(7) -0.6703(10) 0.078(2) Uani 1 1 d .
H00H H -0.719266 -0.563122 -0.593392 0.093 Uiso 1 1 calc R
C00I C -0.2817(5) -0.5391(6) -0.2975(7) 0.0648(18) Uani 1 1 d .
C00J C -0.2726(5) -0.4289(7) -0.3235(8) 0.0689(19) Uani 1 1 d .
H00J H -0.224605 -0.406310 -0.350461 0.083 Uiso 1 1 calc R
C00K C -0.3519(5) -0.5670(5) -0.2553(8) 0.0684(19) Uani 1 1 d .
H00K H -0.359090 -0.640026 -0.237050 0.082 Uiso 1 1 calc R
C00L C -0.7836(7) -0.5221(8) -0.8071(13) 0.108(3) Uani 1 1 d .
H00I H -0.787284 -0.475338 -0.889941 0.130 Uiso 1 1 calc R
H00L H -0.830305 -0.575352 -0.830068 0.130 Uiso 1 1 calc R
C00M C -0.2156(6) -0.6203(7) -0.3184(10) 0.101(3) Uani 1 1 d .
H00M H -0.222839 -0.616033 -0.428709 0.152 Uiso 1 1 calc GR
H00N H -0.231767 -0.692208 -0.298315 0.152 Uiso 1 1 calc GR
H00O H -0.150266 -0.604332 -0.241468 0.152 Uiso 1 1 calc GR

loop_
_atom_site_aniso_label
_atom_site_aniso_U_11
_atom_site_aniso_U_22
_atom_site_aniso_U_33
_atom_site_aniso_U_23
_atom_site_aniso_U_13
_atom_site_aniso_U_12
S001 0.0600(9) 0.0520(9) 0.0392(8) -0.0051(8) 0.0250(7) 0.0051(9)
O002 0.085(3) 0.055(3) 0.053(3) -0.0091(19) 0.043(2) -0.015(2)
O003 0.077(3) 0.056(3) 0.057(3) -0.016(2) 0.019(2) 0.003(2)
O004 0.071(3) 0.090(3) 0.045(3) 0.009(2) 0.033(2) 0.017(3)
N005 0.051(3) 0.046(3) 0.039(3) -0.002(2) 0.025(2) 0.005(2)
C006 0.052(3) 0.046(3) 0.047(3) -0.002(3) 0.027(3) 0.001(3)
C007 0.059(3) 0.047(3) 0.054(4) 0.005(3) 0.022(3) 0.002(3)
C008 0.060(4) 0.052(4) 0.054(4) -0.002(3) 0.032(3) -0.002(3)
C009 0.047(3) 0.050(4) 0.032(3) -0.007(2) 0.014(3) 0.000(3)
C00A 0.043(3) 0.043(3) 0.047(3) 0.000(3) 0.023(3) 0.005(3)
C00B 0.050(3) 0.063(4) 0.050(4) -0.004(3) 0.021(3) -0.009(3)
C00C 0.070(4) 0.051(4) 0.057(4) -0.004(3) 0.023(3) -0.007(3)
C00D 0.075(4) 0.081(5) 0.064(5) 0.012(4) 0.034(4) -0.008(4)
C00E 0.078(5) 0.068(4) 0.071(5) 0.018(4) 0.025(4) -0.020(4)
C00F 0.068(4) 0.066(4) 0.057(4) -0.002(3) 0.034(4) -0.007(4)
C00G 0.055(3) 0.052(3) 0.053(4) -0.005(3) 0.032(3) -0.001(3)
C00H 0.075(5) 0.099(6) 0.067(5) -0.017(5) 0.039(5) -0.015(5)
C00I 0.056(4) 0.080(5) 0.047(4) -0.009(3) 0.013(3) 0.021(4)
C00J 0.048(4) 0.103(6) 0.058(4) -0.007(4) 0.027(3) 0.010(4)
C00K 0.071(5) 0.057(4) 0.068(5) -0.001(3) 0.023(4) 0.010(4)
C00L 0.088(6) 0.137(8) 0.110(7) -0.006(6) 0.054(6) -0.004(6)
C00M 0.082(5) 0.116(7) 0.094(6) -0.018(5) 0.031(5) 0.040(5)

loop_
_atom_type_symbol
_atom_type_description
_atom_type_scat_dispersion_real
_atom_type_scat_dispersion_imag
_atom_type_scat_source
C C 0.0033 0.0016 'International Tables Vol C Tables 4.2.6.8 and 6.1.1.4'
H H 0.0000 0.0000 'International Tables Vol C Tables 4.2.6.8 and 6.1.1.4'
N N 0.0061 0.0033 'International Tables Vol C Tables 4.2.6.8 and 6.1.1.4'
O O 0.0106 0.0060 'International Tables Vol C Tables 4.2.6.8 and 6.1.1.4'
S S 0.1246 0.1234 'International Tables Vol C Tables 4.2.6.8 and 6.1.1.4'

loop_
_geom_angle_atom_site_label_1
_geom_angle_atom_site_label_2
_geom_angle_atom_site_label_3
_geom_angle
O003 S001 O004 119.5(3)
O003 S001 N005 107.3(2)
O003 S001 C009 107.3(3)
O004 S001 N005 105.8(2)
O004 S001 C009 109.0(3)
N005 S001 C009 107.4(2)
C006 O002 C008 117.7(4)
C00A N005 S001 119.6(3)
C00A N005 C00G 113.3(4)
C00G N005 S001 117.8(4)
O002 C006 C00A 124.1(5)
O002 C006 C00F 116.3(5)
C00A C006 C00F 119.5(5)
C009 C007 H007 120.6
C00K C007 H007 120.6
C00K C007 C009 118.9(6)
O002 C008 H008 107.9
O002 C008 C00G 110.6(5)
O002 C008 C00H 110.4(6)
C00G C008 H008 107.9
C00H C008 H008 107.9
C00H C008 C00G 111.8(5)
C007 C009 S001 119.8(4)
C00B C009 S001 120.6(4)
C00B C009 C007 119.5(5)
C006 C00A N005 118.9(5)
C00C C00A N005 122.5(5)
C00C C00A C006 118.5(5)
C009 C00B H00B 120.0
C00J C00B C009 120.1(6)
C00J C00B H00B 120.0
C00A C00C H00C 119.3
C00A C00C C00E 121.5(6)
C00E C00C H00C 119.3
C00E C00D H00D 119.8
C00F C00D H00D 119.8
C00F C00D C00E 120.3(6)
C00C C00E H00E 120.6
C00D C00E C00C 118.8(6)
C00D C00E H00E 120.6
C006 C00F H00F 119.3
C00D C00F C006 121.4(6)
C00D C00F H00F 119.3
N005 C00G C008 112.6(4)
N005 C00G H00A 109.1
N005 C00G H00G 109.1
C008 C00G H00A 109.1
C008 C00G H00G 109.1
H00A C00G H00G 107.8
C008 C00H H00H 115.6
C00L C00H C008 128.8(8)
C00L C00H H00H 115.6
C00J C00I C00M 119.6(7)
C00K C00I C00J 116.8(6)
C00K C00I C00M 123.6(7)
C00B C00J C00I 121.1(6)
C00B C00J H00J 119.4
C00I C00J H00J 119.4
C007 C00K H00K 118.2
C00I C00K C007 123.6(6)
C00I C00K H00K 118.2
C00H C00L H00I 120.0
C00H C00L H00L 120.0
H00I C00L H00L 120.0
C00I C00M H00M 109.5
C00I C00M H00N 109.5
C00I C00M H00O 109.5
H00M C00M H00N 109.5
H00M C00M H00O 109.5
H00N C00M H00O 109.5

loop_
_geom_bond_atom_site_label_1
_geom_bond_atom_site_label_2
_geom_bond_distance
S001 O003 1.418(4)
S001 O004 1.430(4)
S001 N005 1.654(5)
S001 C009 1.750(5)
O002 C006 1.362(6)
O002 C008 1.425(7)
N005 C00A 1.427(6)
N005 C00G 1.458(7)
C006 C00A 1.389(7)
C006 C00F 1.403(8)
C007 H007 0.9300
C007 C009 1.381(8)
C007 C00K 1.361(8)
C008 H008 0.9800
C008 C00G 1.504(7)
C008 C00H 1.472(9)
C009 C00B 1.373(7)
C00A C00C 1.378(8)
C00B H00B 0.9300
C00B C00J 1.370(8)
C00C H00C 0.9300
C00C C00E 1.395(8)
C00D H00D 0.9300
C00D C00E 1.391(10)
C00D C00F 1.337(8)
C00E H00E 0.9300
C00F H00F 0.9300
C00G H00A 0.9700
C00G H00G 0.9700
C00H H00H 0.9300
C00H C00L 1.202(11)
C00I C00J 1.395(9)
C00I C00K 1.359(9)
C00I C00M 1.508(10)
C00J H00J 0.9300
C00K H00K 0.9300
C00L H00I 0.9300
C00L H00L 0.9300
C00M H00M 0.9600
C00M H00N 0.9600
C00M H00O 0.9600
